data_7014010
loop_
_publ_author_name
'Zhao, Liang'
'Niel, Virginie'
'Thompson, Laurence K.'
'Xu, Zhiqiang'
'Milway, Victoria A.'
'Harvey, Rosemary G.'
'Miller, David O.'
'Wilson, Claire'
'Leech, Michael'
'Howard, Judith A. K.'
'Heath, Sarah L.'

_publ_section_title
;
 Self-assembled polynuclear clusters derived from some flexible
 polydentate dihydrazide ligands.
;
_journal_issue 9
_journal_name_full 'Dalton transactions (Cambridge, England : 2003)'
_journal_page_first 1446
_journal_page_last 1455
_journal_paper_doi 10.1039/b317091h
_journal_year 2004
_chemical_formula_sum 'C30 H38 N10 Ni4 O18'
_chemical_formula_weight 1061.54
_chemical_name_systematic
;
?
;
_space_group_IT_number 14
_symmetry_cell_setting monoclinic
_symmetry_space_group_name_Hall '-P 2ybc'
_symmetry_space_group_name_H-M 'P 1 21/c 1'
_atom_sites_solution_hydrogens geom
_atom_sites_solution_primary direct
_atom_sites_solution_secondary difmap
_audit_creation_method SHELXL-97
_cell_angle_alpha 90.00
_cell_angle_beta 99.8050(10)
_cell_angle_gamma 90.00
_cell_formula_units_Z 4
_cell_length_a 8.5023(6)
_cell_length_b 25.4503(18)
_cell_length_c 18.7049(14)
_cell_measurement_reflns_used 4823
_cell_measurement_temperature 193(2)
_cell_measurement_theta_max 26.354
_cell_measurement_theta_min 2.351
_cell_volume 3988.4(5)
_computing_cell_refinement 'Bruker SAINT (Bruker, 1997)'
_computing_data_collection 'Bruker SMART (Bruker, 1997)'
_computing_data_reduction 'Bruker SAINT (Bruker, 1997)'
_computing_molecular_graphics 'teXsan for Windows (MSC, 1997)'
_computing_publication_material 'teXsan for Windows (MSC, 1997)'
_computing_structure_refinement 'SHELXL-97 (Sheldrick, 1997)'
_computing_structure_solution 'SHELXS-97 (Sheldrick, 1990)'
_diffrn_ambient_temperature 193(2)
_diffrn_detector_area_resol_mean 8.192
_diffrn_measured_fraction_theta_full 0.995
_diffrn_measured_fraction_theta_max 0.995
_diffrn_measurement_device_type 'Bruker PLATFORM diffractometer/SMART 1000 CCD area detector'
_diffrn_measurement_method '\w scans'
_diffrn_radiation_monochromator graphite
_diffrn_radiation_source 'fine-focus sealed tube'
_diffrn_radiation_type MoK\a
_diffrn_radiation_wavelength 0.71073
_diffrn_reflns_av_R_equivalents 0.0371
_diffrn_reflns_av_sigmaI/netI 0.0418
_diffrn_reflns_limit_h_max 10
_diffrn_reflns_limit_h_min -10
_diffrn_reflns_limit_k_max 31
_diffrn_reflns_limit_k_min -31
_diffrn_reflns_limit_l_max 23
_diffrn_reflns_limit_l_min -22
_diffrn_reflns_number 22448
_diffrn_reflns_theta_full 26.40
_diffrn_reflns_theta_max 26.40
_diffrn_reflns_theta_min 1.36
_diffrn_standards_decay_% 0
_diffrn_standards_interval_time 0
_diffrn_standards_number 0
_exptl_absorpt_coefficient_mu 1.949
_exptl_absorpt_correction_T_max 0.8441
_exptl_absorpt_correction_T_min 0.6019
_exptl_absorpt_correction_type multi-scan
_exptl_absorpt_process_details 'SADABS (Sheldrick, 1996)'
_exptl_crystal_colour orange
_exptl_crystal_density_diffrn 1.768
_exptl_crystal_density_method 'not measured'
_exptl_crystal_description fragment
_exptl_crystal_F_000 2176
_exptl_crystal_size_max 0.29
_exptl_crystal_size_mid 0.12
_exptl_crystal_size_min 0.09
_refine_diff_density_max 2.365
_refine_diff_density_min -1.128
_refine_diff_density_rms 0.140
_refine_ls_extinction_method none
_refine_ls_goodness_of_fit_ref 1.025
_refine_ls_hydrogen_treatment mixed
_refine_ls_matrix_type full
_refine_ls_number_parameters 553
_refine_ls_number_reflns 8135
_refine_ls_number_restraints 0
_refine_ls_restrained_S_all 1.025
_refine_ls_R_factor_all 0.0676
_refine_ls_R_factor_gt 0.0520
_refine_ls_shift/su_max 0.012
_refine_ls_shift/su_mean 0.000
_refine_ls_structure_factor_coef Fsqd
_refine_ls_weighting_details 'calc w=1/[\s^2^(Fo^2^)+(0.0796P)^2^+13.2343P] where P=(Fo^2^+2Fc^2^)/3'
_refine_ls_weighting_scheme calc
_refine_ls_wR_factor_gt 0.1377
_refine_ls_wR_factor_ref 0.1469
_reflns_number_gt 6446
_reflns_number_total 8135
_reflns_threshold_expression >2sigma(I)
_cod_data_source_file b317091h.txt
_cod_data_source_block shelxl_(10)
_cod_depositor_comments
;
The following automatic conversions were performed:
'_symmetry_cell_setting' value 'Monoclinic' changed to 'monoclinic'
according to '/home/saulius/struct/CIF-dictionaries/cif_core.dic'
dictionary named 'cif_core.dic' version 2.4.1 from 2010-06-29.

Automatic conversion script
Id: cif_fix_enum 1527 2010-12-29 10:47:43Z saulius 
;
_cod_original_sg_symbol_H-M P2(1)/c
_cod_database_code 7014010

loop_
_symmetry_equiv_pos_as_xyz
'x, y, z'
'-x, y+1/2, -z+1/2'
'-x, -y, -z'
'x, -y-1/2, z-1/2'

loop_
_atom_site_label
_atom_site_type_symbol
_atom_site_fract_x
_atom_site_fract_y
_atom_site_fract_z
_atom_site_U_iso_or_equiv
_atom_site_adp_type
_atom_site_occupancy
_atom_site_symmetry_multiplicity
_atom_site_calc_flag
_atom_site_refinement_flags
_atom_site_disorder_assembly
_atom_site_disorder_group
Ni1 Ni 0.38414(7) 0.10006(2) 0.45730(3) 0.02185(15) Uani 1 1 d . . .
Ni2 Ni 0.58175(7) 0.22603(2) 0.34549(3) 0.01668(14) Uani 1 1 d . . .
Ni3 Ni 0.63569(7) 0.40943(2) 0.37547(3) 0.01889(15) Uani 1 1 d . . .
Ni4 Ni 0.35152(7) 0.28402(2) 0.44801(3) 0.01646(14) Uani 1 1 d . . .
O1 O 0.5852(4) 0.05579(13) 0.49496(19) 0.0279(8) Uani 1 1 d . . .
O2 O 0.7854(4) 0.01984(14) 0.4484(2) 0.0427(10) Uani 1 1 d . . .
O3 O 0.3129(5) 0.10844(14) 0.2510(2) 0.0360(9) Uani 1 1 d . . .
O4 O 0.5387(4) 0.37308(12) 0.28037(17) 0.0228(7) Uani 1 1 d . . .
O5 O 0.7318(4) 0.21220(12) 0.42511(17) 0.0229(7) Uani 1 1 d . . .
O6 O 0.9552(4) 0.23173(14) 0.4989(2) 0.0348(9) Uani 1 1 d . . .
O7 O 0.7147(4) 0.44791(12) 0.46865(18) 0.0241(7) Uani 1 1 d . . .
O8 O 0.6387(4) 0.47682(14) 0.56961(19) 0.0300(8) Uani 1 1 d . . .
O9 O 0.2039(4) 0.40775(13) 0.3234(2) 0.0309(8) Uani 1 1 d . . .
O10 O 0.1922(4) 0.14044(12) 0.40428(18) 0.0230(7) Uani 1 1 d . . .
O11 O 0.5165(4) 0.29146(12) 0.52374(17) 0.0232(7) Uani 1 1 d . . .
O12 O 0.6585(5) 0.26350(15) 0.6262(2) 0.0419(10) Uani 1 1 d . . .
O13 O 0.3129(4) 0.02824(13) 0.40994(19) 0.0278(8) Uani 1 1 d . . .
O14 O 0.2698(4) 0.08236(14) 0.5435(2) 0.0321(8) Uani 1 1 d . . .
O15 O 0.8437(4) 0.42639(14) 0.33993(18) 0.0287(8) Uani 1 1 d . . .
O16 O 0.5345(4) 0.48027(13) 0.33690(18) 0.0276(8) Uani 1 1 d . . .
O17 O 1.0393(10) 0.4861(3) 0.4303(5) 0.123(3) Uiso 1 1 d . . .
O18 O -0.073(3) 0.1021(8) 0.1851(13) 0.196(8) Uiso 0.60 1 d P . .
O19 O 0.058(2) 0.0821(8) 0.1461(11) 0.108(6) Uiso 0.40 1 d P . .
N1 N 0.5225(5) 0.11670(14) 0.3802(2) 0.0213(8) Uani 1 1 d . . .
N2 N 0.4975(4) 0.15756(14) 0.3290(2) 0.0203(8) Uani 1 1 d . . .
N3 N 0.4418(4) 0.23933(14) 0.26271(19) 0.0182(7) Uani 1 1 d . . .
N4 N 0.6225(4) 0.29690(14) 0.34350(19) 0.0180(7) Uani 1 1 d . . .
N5 N 0.7161(4) 0.32785(14) 0.39495(19) 0.0178(7) Uani 1 1 d . . .
N6 N 0.4554(4) 0.39256(14) 0.4348(2) 0.0195(8) Uani 1 1 d . . .
N7 N 0.3353(4) 0.35502(14) 0.4169(2) 0.0191(8) Uani 1 1 d . . .
N8 N 0.1825(4) 0.27623(14) 0.37497(19) 0.0165(7) Uani 1 1 d . . .
N9 N 0.3316(4) 0.21229(14) 0.4581(2) 0.0182(8) Uani 1 1 d . . .
N10 N 0.4334(4) 0.17746(15) 0.4999(2) 0.0206(8) Uani 1 1 d . . .
C1 C 0.6796(6) 0.05268(18) 0.4484(3) 0.0274(11) Uani 1 1 d . . .
C2 C 0.6572(6) 0.09295(18) 0.3885(3) 0.0241(10) Uani 1 1 d . . .
C3 C 0.7848(6) 0.1001(2) 0.3449(3) 0.0342(12) Uani 1 1 d . . .
C4 C 0.3845(6) 0.14912(18) 0.2703(3) 0.0239(10) Uani 1 1 d . . .
C5 C 0.3559(5) 0.20039(18) 0.2286(2) 0.0213(9) Uani 1 1 d . . .
C6 C 0.2498(6) 0.21001(19) 0.1656(3) 0.0244(10) Uani 1 1 d . . .
C7 C 0.2352(6) 0.2614(2) 0.1387(3) 0.0271(10) Uani 1 1 d . . .
C8 C 0.3272(6) 0.30165(18) 0.1755(2) 0.0224(9) Uani 1 1 d . . .
C9 C 0.4314(5) 0.28918(17) 0.2383(2) 0.0191(9) Uani 1 1 d . . .
C10 C 0.5368(5) 0.32454(17) 0.2888(2) 0.0174(9) Uani 1 1 d . . .
C11 C 0.8129(5) 0.30487(18) 0.4456(2) 0.0195(9) Uani 1 1 d . . .
C12 C 0.9167(6) 0.3379(2) 0.5002(3) 0.0310(11) Uani 1 1 d . . .
C13 C 0.8362(5) 0.24549(18) 0.4570(2) 0.0213(9) Uani 1 1 d . . .
C14 C 0.6199(5) 0.44901(17) 0.5137(2) 0.0210(9) Uani 1 1 d . . .
C15 C 0.4747(5) 0.41335(17) 0.4982(3) 0.0226(10) Uani 1 1 d . . .
C16 C 0.3716(7) 0.4058(2) 0.5539(3) 0.0355(12) Uani 1 1 d . . .
C17 C 0.2250(5) 0.36646(18) 0.3575(2) 0.0218(9) Uani 1 1 d . . .
C18 C 0.1268(5) 0.31817(17) 0.3356(2) 0.0189(9) Uani 1 1 d . . .
C19 C 0.0005(5) 0.31223(18) 0.2785(3) 0.0230(10) Uani 1 1 d . . .
C20 C -0.0632(6) 0.26240(19) 0.2633(3) 0.0248(10) Uani 1 1 d . . .
C21 C 0.0002(6) 0.21916(18) 0.3044(3) 0.0235(10) Uani 1 1 d . . .
C22 C 0.1234(5) 0.22769(17) 0.3613(2) 0.0188(9) Uani 1 1 d . . .
C23 C 0.2161(5) 0.18851(17) 0.4103(2) 0.0200(9) Uani 1 1 d . . .
C24 C 0.5438(5) 0.19655(18) 0.5489(3) 0.0224(9) Uani 1 1 d . . .
C25 C 0.6563(6) 0.1590(2) 0.5926(3) 0.0319(11) Uani 1 1 d . . .
C26 C 0.5748(5) 0.25448(19) 0.5682(3) 0.0239(10) Uani 1 1 d . . .
C27 C 0.1490(7) 0.0195(2) 0.3798(3) 0.0370(13) Uani 1 1 d . . .
C28 C 0.1147(7) 0.1034(2) 0.5509(3) 0.0391(13) Uani 1 1 d . . .
C29 C 0.8436(7) 0.4508(3) 0.2721(4) 0.0481(16) Uani 1 1 d . . .
C30 C 0.4452(7) 0.4903(2) 0.2659(3) 0.0390(13) Uani 1 1 d . . .
H1 H 0.8844 0.1049 0.3763 0.041 Uiso 1 1 d . . .
H2 H 0.7913 0.0697 0.3157 0.041 Uiso 1 1 d . . .
H3 H 0.7625 0.1299 0.3145 0.041 Uiso 1 1 d . . .
H4 H 0.1877 0.1824 0.1411 0.029 Uiso 1 1 d . . .
H5 H 0.1628 0.2687 0.0952 0.032 Uiso 1 1 d . . .
H6 H 0.3181 0.3368 0.1579 0.027 Uiso 1 1 d . . .
H7 H 0.8952 0.3304 0.5473 0.036 Uiso 1 1 d . . .
H8 H 1.0253 0.3309 0.4984 0.036 Uiso 1 1 d . . .
H9 H 0.8947 0.3741 0.4895 0.036 Uiso 1 1 d . . .
H10 H 0.4333 0.4108 0.6007 0.042 Uiso 1 1 d . . .
H11 H 0.2868 0.4304 0.5461 0.042 Uiso 1 1 d . . .
H12 H 0.3295 0.3711 0.5503 0.042 Uiso 1 1 d . . .
H13 H -0.0414 0.3420 0.2507 0.027 Uiso 1 1 d . . .
H14 H -0.1500 0.2575 0.2244 0.030 Uiso 1 1 d . . .
H15 H -0.0412 0.1851 0.2935 0.028 Uiso 1 1 d . . .
H16 H 0.6454 0.1614 0.6424 0.038 Uiso 1 1 d . . .
H17 H 0.6312 0.1240 0.5762 0.038 Uiso 1 1 d . . .
H18 H 0.7624 0.1670 0.5876 0.038 Uiso 1 1 d . . .
H19 H 0.0886 0.0167 0.4184 0.044 Uiso 1 1 d . . .
H20 H 0.1101 0.0478 0.3494 0.044 Uiso 1 1 d . . .
H21 H 0.1391 -0.0124 0.3530 0.044 Uiso 1 1 d . . .
H22 H 0.1056 0.1052 0.6008 0.046 Uiso 1 1 d . . .
H23 H 0.1030 0.1376 0.5304 0.046 Uiso 1 1 d . . .
H24 H 0.0320 0.0813 0.5263 0.046 Uiso 1 1 d . . .
H25 H 0.8443 0.4881 0.2781 0.056 Uiso 1 1 d . . .
H26 H 0.9355 0.4405 0.2532 0.056 Uiso 1 1 d . . .
H27 H 0.7504 0.4409 0.2395 0.056 Uiso 1 1 d . . .
H28 H 0.3416 0.5027 0.2700 0.047 Uiso 1 1 d . . .
H29 H 0.4985 0.5162 0.2422 0.047 Uiso 1 1 d . . .
H30 H 0.4359 0.4588 0.2382 0.047 Uiso 1 1 d . . .
H31 H 0.3612 0.0005 0.4405 0.076 Uiso 1 1 d . . .
H32 H 0.2626 0.0451 0.5441 0.076 Uiso 1 1 d . . .
H33 H 0.9073 0.4426 0.3755 0.076 Uiso 1 1 d . . .
H34 H 1.0271 0.5088 0.3879 0.076 Uiso 1 1 d . . .
H35 H 1.0942 0.4554 0.4133 0.076 Uiso 1 1 d . . .
H36 H -0.0361 0.0852 0.1323 0.076 Uiso 1 1 d . . .
H37 H -0.0103 0.1124 0.2056 0.076 Uiso 0.60 1 d P . .
H38 H 0.0236 0.0470 0.1394 0.076 Uiso 0.40 1 d P . .

loop_
_atom_site_aniso_label
_atom_site_aniso_U_11
_atom_site_aniso_U_22
_atom_site_aniso_U_33
_atom_site_aniso_U_23
_atom_site_aniso_U_13
_atom_site_aniso_U_12
Ni1 0.0216(3) 0.0179(3) 0.0250(3) 0.0044(2) 0.0012(2) 0.0001(2)
Ni2 0.0175(3) 0.0177(3) 0.0134(3) 0.0007(2) -0.0013(2) -0.0007(2)
Ni3 0.0220(3) 0.0183(3) 0.0159(3) -0.0007(2) 0.0019(2) -0.0027(2)
Ni4 0.0175(3) 0.0171(3) 0.0137(3) 0.0007(2) -0.0007(2) -0.0017(2)
O1 0.0252(17) 0.0265(18) 0.0309(19) 0.0088(14) 0.0016(15) 0.0018(14)
O2 0.031(2) 0.029(2) 0.070(3) 0.0202(19) 0.016(2) 0.0096(16)
O3 0.046(2) 0.0245(18) 0.034(2) -0.0051(15) -0.0052(17) -0.0087(16)
O4 0.0300(18) 0.0215(16) 0.0157(16) 0.0015(12) 0.0005(13) -0.0006(13)
O5 0.0242(17) 0.0224(16) 0.0196(17) 0.0022(12) -0.0033(13) 0.0009(13)
O6 0.0300(19) 0.035(2) 0.032(2) 0.0008(16) -0.0148(16) 0.0043(15)
O7 0.0255(17) 0.0256(17) 0.0213(17) -0.0063(13) 0.0039(14) -0.0063(13)
O8 0.0295(18) 0.0345(19) 0.0252(18) -0.0150(15) 0.0022(15) -0.0070(15)
O9 0.0314(19) 0.0232(17) 0.035(2) 0.0097(15) -0.0046(15) -0.0009(14)
O10 0.0216(16) 0.0192(16) 0.0270(18) 0.0025(13) 0.0007(13) -0.0012(12)
O11 0.0259(17) 0.0223(16) 0.0182(16) -0.0001(12) -0.0052(13) -0.0033(13)
O12 0.051(2) 0.035(2) 0.030(2) 0.0012(16) -0.0215(18) -0.0026(18)
O13 0.0272(18) 0.0236(17) 0.0318(19) 0.0020(14) 0.0024(15) -0.0014(14)
O14 0.035(2) 0.0267(18) 0.036(2) 0.0087(15) 0.0096(16) 0.0002(15)
O15 0.0286(18) 0.0351(19) 0.0234(18) 0.0004(14) 0.0078(14) -0.0060(15)
O16 0.0360(19) 0.0218(17) 0.0248(18) 0.0050(13) 0.0045(15) 0.0025(14)
N1 0.025(2) 0.0138(18) 0.023(2) 0.0015(15) -0.0027(16) -0.0035(15)
N2 0.0230(19) 0.0180(19) 0.0192(19) 0.0027(14) 0.0017(15) -0.0022(15)
N3 0.0176(18) 0.0227(19) 0.0134(18) -0.0021(14) 0.0004(14) 0.0008(14)
N4 0.0208(19) 0.0200(18) 0.0119(18) -0.0018(14) -0.0006(14) -0.0005(15)
N5 0.0187(18) 0.0185(18) 0.0152(18) -0.0018(14) 0.0005(14) -0.0028(14)
N6 0.0224(19) 0.0155(18) 0.020(2) 0.0013(14) 0.0014(15) -0.0024(14)
N7 0.0194(18) 0.0174(18) 0.0202(19) -0.0009(14) 0.0020(15) -0.0023(14)
N8 0.0140(17) 0.0207(18) 0.0148(18) 0.0003(14) 0.0021(14) -0.0006(14)
N9 0.0186(18) 0.0184(18) 0.0168(19) 0.0030(14) 0.0008(15) -0.0001(14)
N10 0.0207(19) 0.0226(19) 0.0192(19) 0.0030(15) 0.0050(15) -0.0006(15)
C1 0.020(2) 0.021(2) 0.040(3) 0.004(2) 0.001(2) -0.0014(19)
C2 0.022(2) 0.018(2) 0.032(3) 0.0001(18) 0.0003(19) -0.0018(18)
C3 0.026(3) 0.031(3) 0.045(3) 0.009(2) 0.008(2) 0.001(2)
C4 0.027(2) 0.025(2) 0.019(2) -0.0037(18) 0.0021(19) -0.0028(19)
C5 0.022(2) 0.026(2) 0.017(2) -0.0032(18) 0.0052(18) -0.0017(18)
C6 0.024(2) 0.032(3) 0.016(2) -0.0060(18) 0.0000(18) -0.0039(19)
C7 0.024(2) 0.038(3) 0.017(2) 0.0005(19) -0.0029(19) 0.000(2)
C8 0.024(2) 0.026(2) 0.016(2) 0.0012(18) -0.0008(18) 0.0018(18)
C9 0.022(2) 0.021(2) 0.014(2) -0.0001(16) 0.0033(17) 0.0009(17)
C10 0.018(2) 0.019(2) 0.015(2) 0.0006(16) 0.0034(16) -0.0006(16)
C11 0.016(2) 0.027(2) 0.016(2) -0.0022(17) 0.0024(17) -0.0042(17)
C12 0.031(3) 0.031(3) 0.026(3) -0.005(2) -0.009(2) -0.002(2)
C13 0.020(2) 0.026(2) 0.017(2) 0.0007(17) 0.0022(18) 0.0023(18)
C14 0.024(2) 0.019(2) 0.019(2) -0.0011(17) 0.0010(18) 0.0002(18)
C15 0.024(2) 0.019(2) 0.024(2) 0.0013(18) 0.0031(19) -0.0008(18)
C16 0.041(3) 0.039(3) 0.030(3) -0.012(2) 0.015(2) -0.015(2)
C17 0.018(2) 0.026(2) 0.021(2) 0.0011(18) 0.0013(18) 0.0012(18)
C18 0.018(2) 0.023(2) 0.016(2) 0.0011(17) 0.0032(17) 0.0012(17)
C19 0.021(2) 0.027(2) 0.021(2) 0.0040(18) 0.0008(18) 0.0037(18)
C20 0.022(2) 0.032(3) 0.018(2) -0.0005(19) -0.0011(18) -0.0012(19)
C21 0.022(2) 0.023(2) 0.024(2) -0.0031(18) 0.0020(19) -0.0049(18)
C22 0.015(2) 0.023(2) 0.018(2) -0.0008(17) 0.0032(17) -0.0020(17)
C23 0.020(2) 0.022(2) 0.018(2) 0.0011(17) 0.0037(17) -0.0009(17)
C24 0.021(2) 0.028(2) 0.018(2) 0.0028(18) 0.0026(18) 0.0014(18)
C25 0.036(3) 0.032(3) 0.024(3) 0.001(2) -0.005(2) 0.007(2)
C26 0.021(2) 0.030(3) 0.020(2) 0.0024(19) 0.0015(19) -0.0022(19)
C27 0.033(3) 0.034(3) 0.041(3) -0.004(2) -0.003(2) -0.001(2)
C28 0.040(3) 0.036(3) 0.042(3) -0.003(2) 0.010(3) 0.000(2)
C29 0.038(3) 0.063(4) 0.045(4) 0.024(3) 0.015(3) 0.006(3)
C30 0.046(3) 0.037(3) 0.032(3) 0.006(2) 0.001(3) 0.006(3)

loop_
_atom_type_symbol
_atom_type_description
_atom_type_scat_dispersion_real
_atom_type_scat_dispersion_imag
_atom_type_scat_source
H H 0.0000 0.0000 'International Tables Vol C Tables 4.2.6.8 and 6.1.1.4'
N N 0.0061 0.0033 'International Tables Vol C Tables 4.2.6.8 and 6.1.1.4'
O O 0.0106 0.0060 'International Tables Vol C Tables 4.2.6.8 and 6.1.1.4'
Ni Ni 0.3393 1.1124 'International Tables Vol C Tables 4.2.6.8 and 6.1.1.4'
C C 0.0033 0.0016 'International Tables Vol C Tables 4.2.6.8 and 6.1.1.4'

loop_
_geom_angle_atom_site_label_1
_geom_angle_atom_site_label_2
_geom_angle_atom_site_label_3
_geom_angle
_geom_angle_site_symmetry_1
_geom_angle_site_symmetry_3
_geom_angle_publ_flag
O10 Ni1 N1 93.51(14) . . ?
O10 Ni1 O1 170.94(14) . . ?
N1 Ni1 O1 79.20(14) . . ?
O10 Ni1 O14 92.60(14) . . ?
N1 Ni1 O14 173.23(15) . . ?
O1 Ni1 O14 94.98(14) . . ?
O10 Ni1 O13 94.88(13) . . ?
N1 Ni1 O13 92.42(14) . . ?
O1 Ni1 O13 80.20(13) . . ?
O14 Ni1 O13 89.95(14) . . ?
O10 Ni1 N10 78.85(13) . . ?
N1 Ni1 N10 88.43(14) . . ?
O1 Ni1 N10 106.07(14) . . ?
O14 Ni1 N10 89.91(14) . . ?
O13 Ni1 N10 173.72(14) . . ?
N3 Ni2 O5 176.44(16) . . ?
N3 Ni2 N4 84.15(16) . . ?
O5 Ni2 N4 95.61(15) . . ?
N3 Ni2 N2 81.80(16) . . ?
O5 Ni2 N2 98.56(15) . . ?
N4 Ni2 N2 165.72(16) . . ?
O7 Ni3 O15 89.95(14) . . ?
O7 Ni3 O4 175.60(13) . . ?
O15 Ni3 O4 93.19(14) . . ?
O7 Ni3 O16 86.31(14) . . ?
O15 Ni3 O16 91.95(14) . . ?
O4 Ni3 O16 90.50(13) . . ?
O7 Ni3 N6 78.83(14) . . ?
O15 Ni3 N6 167.05(14) . . ?
O4 Ni3 N6 98.38(14) . . ?
O16 Ni3 N6 93.74(14) . . ?
O7 Ni3 N5 105.53(13) . . ?
O15 Ni3 N5 89.50(14) . . ?
O4 Ni3 N5 77.60(13) . . ?
O16 Ni3 N5 168.08(13) . . ?
N6 Ni3 N5 87.33(14) . . ?
N8 Ni4 O11 177.94(16) . . ?
N8 Ni4 N9 83.93(16) . . ?
O11 Ni4 N9 95.46(15) . . ?
N8 Ni4 N7 82.34(16) . . ?
O11 Ni4 N7 98.34(15) . . ?
N9 Ni4 N7 166.09(16) . . ?
C1 O1 Ni1 112.2(3) . . ?
C10 O4 Ni3 110.4(3) . . ?
C13 O5 Ni2 125.4(3) . . ?
C14 O7 Ni3 115.6(3) . . ?
C23 O10 Ni1 110.3(3) . . ?
C26 O11 Ni4 125.6(3) . . ?
C27 O13 Ni1 119.9(3) . . ?
C28 O14 Ni1 123.3(3) . . ?
C29 O15 Ni3 121.2(3) . . ?
C30 O16 Ni3 126.8(3) . . ?
C2 N1 N2 117.5(4) . . ?
C2 N1 Ni1 115.1(3) . . ?
N2 N1 Ni1 126.3(3) . . ?
C4 N2 N1 116.2(4) . . ?
C4 N2 Ni2 118.6(3) . . ?
N1 N2 Ni2 124.2(3) . . ?
C5 N3 C9 122.8(4) . . ?
C5 N3 Ni2 119.8(3) . . ?
C9 N3 Ni2 117.4(3) . . ?
C10 N4 N5 113.7(3) . . ?
C10 N4 Ni2 116.6(3) . . ?
N5 N4 Ni2 129.2(3) . . ?
C11 N5 N4 118.2(4) . . ?
C11 N5 Ni3 134.0(3) . . ?
N4 N5 Ni3 107.2(2) . . ?
C15 N6 N7 118.4(4) . . ?
C15 N6 Ni3 114.7(3) . . ?
N7 N6 Ni3 126.0(3) . . ?
C17 N7 N6 115.1(4) . . ?
C17 N7 Ni4 117.3(3) . . ?
N6 N7 Ni4 124.5(3) . . ?
C18 N8 C22 122.9(4) . . ?
C18 N8 Ni4 119.2(3) . . ?
C22 N8 Ni4 117.8(3) . . ?
C23 N9 N10 113.6(3) . . ?
C23 N9 Ni4 116.3(3) . . ?
N10 N9 Ni4 129.2(3) . . ?
C24 N10 N9 118.0(4) . . ?
C24 N10 Ni1 133.2(3) . . ?
N9 N10 Ni1 108.4(3) . . ?
O2 C1 O1 125.7(5) . . ?
O2 C1 C2 117.6(5) . . ?
O1 C1 C2 116.6(4) . . ?
N1 C2 C3 127.0(5) . . ?
N1 C2 C1 114.1(4) . . ?
C3 C2 C1 118.9(4) . . ?
O3 C4 N2 128.7(5) . . ?
O3 C4 C5 123.2(4) . . ?
N2 C4 C5 108.1(4) . . ?
N3 C5 C6 120.3(4) . . ?
N3 C5 C4 111.6(4) . . ?
C6 C5 C4 128.0(4) . . ?
C5 C6 C7 118.6(4) . . ?
C8 C7 C6 120.0(4) . . ?
C9 C8 C7 118.3(4) . . ?
N3 C9 C8 120.0(4) . . ?
N3 C9 C10 110.9(4) . . ?
C8 C9 C10 129.0(4) . . ?
O4 C10 N4 126.6(4) . . ?
O4 C10 C9 122.6(4) . . ?
N4 C10 C9 110.8(4) . . ?
N5 C11 C12 118.6(4) . . ?
N5 C11 C13 127.1(4) . . ?
C12 C11 C13 114.3(4) . . ?
O6 C13 O5 122.4(4) . . ?
O6 C13 C11 116.4(4) . . ?
O5 C13 C11 121.2(4) . . ?
O8 C14 O7 124.5(4) . . ?
O8 C14 C15 118.8(4) . . ?
O7 C14 C15 116.8(4) . . ?
N6 C15 C16 126.7(4) . . ?
N6 C15 C14 113.2(4) . . ?
C16 C15 C14 120.1(4) . . ?
O9 C17 N7 128.9(4) . . ?
O9 C17 C18 122.3(4) . . ?
N7 C17 C18 108.8(4) . . ?
N8 C18 C19 119.5(4) . . ?
N8 C18 C17 112.0(4) . . ?
C19 C18 C17 128.3(4) . . ?
C18 C19 C20 118.8(4) . . ?
C19 C20 C21 120.3(4) . . ?
C22 C21 C20 118.2(4) . . ?
N8 C22 C21 120.3(4) . . ?
N8 C22 C23 110.9(4) . . ?
C21 C22 C23 128.6(4) . . ?
O10 C23 N9 126.1(4) . . ?
O10 C23 C22 122.9(4) . . ?
N9 C23 C22 110.9(4) . . ?
N10 C24 C25 118.0(4) . . ?
N10 C24 C26 127.3(4) . . ?
C25 C24 C26 114.7(4) . . ?
O12 C26 O11 122.5(5) . . ?
O12 C26 C24 116.4(4) . . ?
O11 C26 C24 121.0(4) . . ?

loop_
_geom_bond_atom_site_label_1
_geom_bond_atom_site_label_2
_geom_bond_distance
_geom_bond_site_symmetry_2
_geom_bond_publ_flag
Ni1 O10 2.038(3) . ?
Ni1 N1 2.055(4) . ?
Ni1 O1 2.068(3) . ?
Ni1 O14 2.069(4) . ?
Ni1 O13 2.076(3) . ?
Ni1 N10 2.139(4) . ?
Ni2 N3 1.817(4) . ?
Ni2 O5 1.823(3) . ?
Ni2 N4 1.838(4) . ?
Ni2 N2 1.890(4) . ?
Ni3 O7 2.012(3) . ?
Ni3 O15 2.039(3) . ?
Ni3 O4 2.049(3) . ?
Ni3 O16 2.074(3) . ?
Ni3 N6 2.084(4) . ?
Ni3 N5 2.197(4) . ?
Ni4 N8 1.817(4) . ?
Ni4 O11 1.826(3) . ?
Ni4 N9 1.846(4) . ?
Ni4 N7 1.896(4) . ?
O1 C1 1.284(6) . ?
O2 C1 1.228(6) . ?
O3 C4 1.224(6) . ?
O4 C10 1.246(5) . ?
O5 C13 1.297(6) . ?
O6 C13 1.221(6) . ?
O7 C14 1.262(6) . ?
O8 C14 1.251(6) . ?
O9 C17 1.226(6) . ?
O10 C23 1.242(5) . ?
O11 C26 1.298(6) . ?
O12 C26 1.213(6) . ?
O13 C27 1.429(6) . ?
O14 C28 1.452(7) . ?
O15 C29 1.412(7) . ?
O16 C30 1.436(6) . ?
O18 O19 1.52(3) . ?
N1 C2 1.280(6) . ?
N1 N2 1.405(5) . ?
N2 C4 1.346(6) . ?
N3 C5 1.328(6) . ?
N3 C9 1.346(6) . ?
N4 C10 1.348(6) . ?
N4 N5 1.386(5) . ?
N5 C11 1.285(6) . ?
N6 C15 1.283(6) . ?
N6 N7 1.397(5) . ?
N7 C17 1.359(6) . ?
N8 C18 1.337(6) . ?
N8 C22 1.342(6) . ?
N9 C23 1.353(6) . ?
N9 N10 1.384(5) . ?
N10 C24 1.290(6) . ?
C1 C2 1.506(7) . ?
C2 C3 1.476(7) . ?
C4 C5 1.519(7) . ?
C5 C6 1.378(6) . ?
C6 C7 1.400(7) . ?
C7 C8 1.396(7) . ?
C8 C9 1.383(6) . ?
C9 C10 1.489(6) . ?
C11 C12 1.491(6) . ?
C11 C13 1.534(6) . ?
C14 C15 1.520(6) . ?
C15 C16 1.484(7) . ?
C17 C18 1.503(6) . ?
C18 C19 1.387(6) . ?
C19 C20 1.389(7) . ?
C20 C21 1.398(7) . ?
C21 C22 1.377(6) . ?
C22 C23 1.486(6) . ?
C24 C25 1.494(6) . ?
C24 C26 1.530(7) . ?
